data_9017386
loop_
_publ_author_name
'Sokolova, E. V.'
'Uvarova Yu, A.'
'Hawthorne, F. C.'
'Khomyakov, A. P.'

_publ_section_title
;
 First edition. A A Balkema, Rotterdam, Netherlands
 Crystal chemistry of a novel zeolite mineral from the Kbibiny Alkaline Massif,
 Kolal Peninsula
;
_journal_name_full 'Applied Mineralogy in Research, Economy, Technology, and Culture'
_journal_page_first 254
_journal_page_last 248
_journal_volume 1
_journal_year 2000
_chemical_compound_source 'Khibiny massif, Kola Peninsula, Russia'
_chemical_formula_sum 'B K O6 Si2'
_chemical_name_mineral Lisitsynite
_space_group_IT_number 19
_space_group_name_Hall 'P 2ac 2ab'
_space_group_name_H-M_alt 'P 21 21 21'
_symmetry_space_group_name_H-M 'P 21 21 21'
_cell_angle_alpha 90
_cell_angle_beta 90
_cell_angle_gamma 90
_cell_length_a 9.9630
_cell_length_b 10.4348
_cell_length_c 4.7044
_cell_formula_units_Z 4
_cell_volume 489.078
_database_code_amcsd 0020487
_exptl_crystal_density_diffrn 2.744
_cod_data_source_file inputs/fixed/downloads/14/14251.cif
_cod_data_source_block 14251
_cod_original_formula_sum 'K B Si2 O6'
_cod_database_code 9017386

loop_
_space_group_symop_operation_xyz
x,y,z
-x,1/2+y,1/2-z
1/2+x,1/2-y,-z
1/2-x,-y,1/2+z

loop_
_atom_site_label
_atom_site_fract_x
_atom_site_fract_y
_atom_site_fract_z
_atom_site_U_iso_or_equiv
K1 0.53384 0.18857 0.79808 0.01840
B1 0.73130 0.84300 0.78920 0.00890
Si1 0.80168 0.57543 0.76646 0.00760
Si2 0.60833 0.93456 0.28576 0.00770
O1 0.85630 0.91540 0.83300 0.01190
O2 0.61970 -0.10390 0.95440 0.01130
O3 0.75580 0.71090 0.88780 0.01160
O4 0.44960 0.92030 0.37580 0.01230
O5 0.69490 0.84050 0.48590 0.01060
O6 0.80440 0.47230 1.02540 0.01070

loop_
_cod_related_entry_id
_cod_related_entry_database
_cod_related_entry_code
1 AMCSD 0020487
